data_9012212
loop_
_publ_author_name
'Xu, Y.'
'Koh, L. L.'
'An, L. H.'
'Xu, R. R.'
'Qiu, S. L.'

_publ_section_title
;
 A comparative study of a novel microporous indiumphosphate and other
 M(III)X(V)O4-type microporous materials
;
_journal_name_full 'Journal of Solid State Chemistry'
_journal_page_first 373
_journal_page_last 378
_journal_paper_doi 10.1006/jssc.1995.1287
_journal_volume 117
_journal_year 1995
_chemical_formula_structural In(PO4)*2H2O
_chemical_formula_sum 'H4 In O6 P'
_space_group_IT_number 61
_symmetry_space_group_name_Hall '-P 2ac 2ab'
_symmetry_space_group_name_H-M 'P b c a'
_cell_angle_alpha 90
_cell_angle_beta 90
_cell_angle_gamma 90
_cell_length_a 8.842
_cell_length_b 10.187
_cell_length_c 10.327
_cell_formula_units_Z 8
_cell_volume 930.189
_database_code_amcsd 0013871
_exptl_crystal_density_diffrn 3.511
_cod_original_formula_sum 'In P O6 H4'
_cod_database_code 9012212
_amcsd_formula_title In(PO4)*2H2O

loop_
_space_group_symop_operation_xyz
x,y,z
x,1/2-y,1/2+z
-x,1/2+y,1/2-z
1/2-x,1/2+y,z
1/2+x,1/2-y,-z
1/2+x,y,1/2-z
1/2-x,-y,1/2+z
-x,-y,-z

loop_
_atom_site_label
_atom_site_fract_x
_atom_site_fract_y
_atom_site_fract_z
In 0.15270 0.67230 0.86910
P 0.03270 0.35810 0.84810
O3 -0.00620 0.80400 0.78870
O4 0.08160 0.70860 0.06040
O5 0.30450 0.83240 0.89190
O6 0.00490 0.50790 0.85200
O1 0.34400 0.55600 0.94840
O2 0.23320 0.60480 0.68400
H1a 0.31920 0.47480 0.94430
H1b 0.37260 0.57330 0.02980
H2a 0.22410 0.66010 0.63280
H2b 0.32820 0.58050 0.67700

loop_
_cod_related_entry_id
_cod_related_entry_database
_cod_related_entry_code
1 AMCSD 0013871
